data_4302491
loop_
_publ_author_name
'Robila Belghiche'
'Ouahiba Bechiri'
'Mostefa Abbessi'
'St\'ephane Golhen'
'Yann Le Gal'
'Lahc\`ene Ouahab'

_publ_contact_author_address
;Organom\'etalliques et Mat\'eriaux Mol\'eculaires
UMR 6226 CNRS-Universit\'e de Rennes 1
Sciences Chimiques de Rennes
Avenue G\'en\'eral Leclerc
35042 Rennes Cedex
France
;
_publ_contact_author_email lahcene.ouahab@univ-rennes1.fr
_publ_contact_author_fax +33(0)223236840
_publ_contact_author_name 'Lahc\`ene Ouahab'
_publ_contact_author_phone +33(0)223235659
_publ_section_title
;
2D and 3D Polymeric Wells-Dawson Polyoxometelates: Synthesis, Crystal
Structures, and Cyclic Voltammetry of [(M(H2O)4)x][H6-2xP2W18-nMonO62]
(M = CuII, CoII, NiII)
;
_journal_name_full 'Inorganic Chemistry'
_journal_page_first 6026
_journal_page_last 6033
_journal_paper_doi 10.1021/ic9003406
_journal_volume 48
_journal_year 2009
_chemical_formula_moiety '[Cu(H2O)4]2.3[H1.4P2W15Mo3O62],10.1H2O'
_chemical_formula_sum 'Cu2.3 H40 Mo3 O81.33 P2 W15'
_chemical_formula_weight 4595.31
_chemical_name_systematic
;
 ?
;
_space_group_IT_number 166
_symmetry_cell_setting trigonal
_symmetry_space_group_name_Hall '-R 3 2"'
_symmetry_space_group_name_H-M 'R -3 m :H'
_atom_sites_solution_hydrogens none
_atom_sites_solution_primary direct
_atom_sites_solution_secondary difmap
_audit_creation_method SHELXL-97
_cell_angle_alpha 90.00
_cell_angle_beta 90.00
_cell_angle_gamma 120.00
_cell_formula_units_Z 6
_cell_length_a 15.1940(11)
_cell_length_b 15.1940(11)
_cell_length_c 55.6570(10)
_cell_measurement_reflns_used 10671
_cell_measurement_temperature 293(2)
_cell_measurement_theta_max 35.631
_cell_measurement_theta_min 0.998
_cell_volume 11127.4(12)
_computing_cell_refinement 'HKL Scalepack (Otwinowski & Minor 1997)'
_computing_data_collection 'Collect (Bruker AXS BV, 1997-2004)'
_computing_data_reduction 'HKL Denzo and Scalepack (Otwinowski & Minor 1997)'
_computing_structure_refinement 'SHELXL-97 (Sheldrick, 1997)'
_computing_structure_solution 'SIR97 (Altomare al, 1999)'
_diffrn_ambient_temperature 293(2)
_diffrn_detector_area_resol_mean 9
_diffrn_measured_fraction_theta_full 0.999
_diffrn_measured_fraction_theta_max 0.999
_diffrn_measurement_device_type KappaCCD
_diffrn_measurement_method CCD
_diffrn_radiation_monochromator graphite
_diffrn_radiation_source 'fine-focus sealed tube'
_diffrn_radiation_type MoK\a
_diffrn_radiation_wavelength 0.71073
_diffrn_reflns_av_R_equivalents 0.0631
_diffrn_reflns_av_sigmaI/netI 0.0480
_diffrn_reflns_limit_h_max 24
_diffrn_reflns_limit_h_min -24
_diffrn_reflns_limit_k_max 21
_diffrn_reflns_limit_k_min -21
_diffrn_reflns_limit_l_max 74
_diffrn_reflns_limit_l_min -91
_diffrn_reflns_number 19822
_diffrn_reflns_theta_full 35.63
_diffrn_reflns_theta_max 35.63
_diffrn_reflns_theta_min 2.68
_exptl_absorpt_coefficient_mu 24.448
_exptl_crystal_density_diffrn 4.115
_exptl_crystal_density_method 'not measured'
_exptl_crystal_F_000 12140
_refine_diff_density_max 2.825
_refine_diff_density_min -5.608
_refine_diff_density_rms 0.483
_refine_ls_extinction_method none
_refine_ls_goodness_of_fit_ref 0.997
_refine_ls_matrix_type full
_refine_ls_number_parameters 213
_refine_ls_number_reflns 6222
_refine_ls_number_restraints 0
_refine_ls_restrained_S_all 0.997
_refine_ls_R_factor_all 0.0637
_refine_ls_R_factor_gt 0.0411
_refine_ls_shift/su_max 0.002
_refine_ls_shift/su_mean 0.000
_refine_ls_structure_factor_coef Fsqd
_refine_ls_weighting_details 'calc w=1/[\s^2^(Fo^2^)+(0.0665P)^2^+112.7919P] where P=(Fo^2^+2Fc^2^)/3'
_refine_ls_weighting_scheme calc
_refine_ls_wR_factor_gt 0.1054
_refine_ls_wR_factor_ref 0.1172
_reflns_number_gt 4614
_reflns_number_total 6222
_reflns_threshold_expression >2sigma(I)
_cod_data_source_file ic9003406_si_001_4.cif
_cod_data_source_block 6
_cod_original_sg_symbol_H-M 'R -3 m'
_cod_original_formula_sum 'H40 Cu2.30 Mo3 O81.33 P2 W15'
_cod_database_code 4302491

loop_
_symmetry_equiv_pos_as_xyz
'x, y, z'
'-y, x-y, z'
'y, x, -z'
'-x+y, -x, z'
'-x, -x+y, -z'
'x-y, -y, -z'
'x+2/3, y+1/3, z+1/3'
'-y+2/3, x-y+1/3, z+1/3'
'y+2/3, x+1/3, -z+1/3'
'-x+y+2/3, -x+1/3, z+1/3'
'-x+2/3, -x+y+1/3, -z+1/3'
'x-y+2/3, -y+1/3, -z+1/3'
'x+1/3, y+2/3, z+2/3'
'-y+1/3, x-y+2/3, z+2/3'
'y+1/3, x+2/3, -z+2/3'
'-x+y+1/3, -x+2/3, z+2/3'
'-x+1/3, -x+y+2/3, -z+2/3'
'x-y+1/3, -y+2/3, -z+2/3'
'-x, -y, -z'
'y, -x+y, -z'
'-y, -x, z'
'x-y, x, -z'
'x, x-y, z'
'-x+y, y, z'
'-x+2/3, -y+1/3, -z+1/3'
'y+2/3, -x+y+1/3, -z+1/3'
'-y+2/3, -x+1/3, z+1/3'
'x-y+2/3, x+1/3, -z+1/3'
'x+2/3, x-y+1/3, z+1/3'
'-x+y+2/3, y+1/3, z+1/3'
'-x+1/3, -y+2/3, -z+2/3'
'y+1/3, -x+y+2/3, -z+2/3'
'-y+1/3, -x+2/3, z+2/3'
'x-y+1/3, x+2/3, -z+2/3'
'x+1/3, x-y+2/3, z+2/3'
'-x+y+1/3, y+2/3, z+2/3'

loop_
_atom_site_label
_atom_site_type_symbol
_atom_site_fract_x
_atom_site_fract_y
_atom_site_fract_z
_atom_site_U_iso_or_equiv
_atom_site_adp_type
_atom_site_occupancy
_atom_site_symmetry_multiplicity
_atom_site_calc_flag
_atom_site_refinement_flags
_atom_site_disorder_assembly
_atom_site_disorder_group
Cu Cu 0.16203(7) 0.83797(7) 0.10649(3) 0.0278(5) Uani 0.741(5) 2 d SP . .
O1 O 0.4286(5) 1.2143(2) -0.03893(11) 0.0235(13) Uani 1 2 d S . .
O2 O 0.3181(4) 1.0029(3) 0.03182(8) 0.0251(10) Uani 1 1 d . . .
O3 O 0.3189(4) 0.9985(4) 0.11034(9) 0.0260(10) Uani 1 1 d . . .
O4 O 0.4279(5) 1.2140(3) 0.18113(11) 0.0285(15) Uani 1 2 d S . .
O5 O 0.6083(2) 1.2166(5) -0.03054(10) 0.0185(11) Uani 1 2 d S . .
O6 O 0.4725(3) 1.1512(3) 0.00523(7) 0.0169(8) Uani 1 1 d . . .
O7 O 0.5159(2) 1.0319(5) 0.03340(11) 0.0190(12) Uani 1 2 d S . .
O8 O 0.4158(5) 1.2079(2) 0.04379(10) 0.0191(11) Uani 1 2 d S . .
O9 O 0.4432(3) 1.0821(3) 0.07137(7) 0.0177(8) Uani 1 1 d . . .
O10 O 0.5160(2) 1.0319(4) 0.10958(11) 0.0180(11) Uani 1 2 d S . .
O11 O 0.4128(5) 1.2064(2) 0.09904(10) 0.0177(11) Uani 1 2 d S . .
O12 O 0.4701(3) 1.1499(3) 0.13736(7) 0.0181(8) Uani 1 1 d . . .
O13 O 0.6081(2) 1.3919(2) 0.17288(10) 0.0180(11) Uani 1 2 d S . .
O14 O 0.6667 1.3333 0.00682(18) 0.0149(18) Uani 1 6 d S . .
O15 O 0.6111(2) 1.2222(4) 0.04344(10) 0.0139(10) Uani 1 2 d S . .
O16 O 0.6110(2) 1.2219(4) 0.09890(10) 0.0151(10) Uani 1 2 d S . .
O17 O 0.6667 1.3333 0.13544(17) 0.0150(18) Uani 1 6 d S . .
O18 O 0.1398(4) 0.8602(4) 0.07311(17) 0.041(3) Uani 0.741(5) 2 d SP . .
O19 O 0.0894(4) 0.9106(4) 0.11429(17) 0.032(2) Uani 0.741(5) 2 d SP . .
O20 O 0.1805(6) 0.8195(6) 0.14087(19) 0.049(3) Uani 0.741(5) 2 d SP . .
O21 O 0.2330(4) 0.7670(4) 0.09685(19) 0.037(2) Uani 0.741(5) 2 d SP . .
P1 P 0.6667 1.3333 0.03544(6) 0.0091(5) Uani 1 6 d S . .
P2 P 0.6667 1.3333 0.10713(6) 0.0106(6) Uani 1 6 d S . .
W1 W 0.51840(3) 1.259202(15) -0.017098(7) 0.01788(13) Uani 0.744(4) 2 d SP . .
Mo1 Mo 0.51840(3) 1.259202(15) -0.017098(7) 0.01788(13) Uani 0.256(4) 2 d SP . .
W2 W 0.438968(17) 1.098472(17) 0.037160(5) 0.01690(7) Uani 1 1 d . . .
W3 W 0.438397(18) 1.098093(17) 0.104701(4) 0.01702(7) Uani 1 1 d . . .
W4 W 0.51754(4) 1.25877(2) 0.159556(9) 0.01876(19) Uani 0.276(4) 2 d SP . .
Mo4 Mo 0.51754(4) 1.25877(2) 0.159556(9) 0.01876(19) Uani 0.724(4) 2 d SP . .
O1W O 0.2295(12) 1.1148(6) -0.0089(4) 0.074(7) Uani 0.75(3) 2 d SP . .
O2W O 0.4281(4) 0.8563(7) 0.07679(16) 0.043(3) Uani 0.97(3) 2 d SP . .
O3W O 0.0287(7) 0.3620(7) 0.1667 0.039(3) Uani 0.82(3) 2 d SP . .
O4W O 0.177(2) 1.0886(12) 0.0861(13) 0.21(3) Uani 0.50 2 d SP . .
O5W O 0.132(6) 1.066(3) 0.029(3) 0.78(17) Uani 0.50 2 d SP . .

loop_
_atom_site_aniso_label
_atom_site_aniso_U_11
_atom_site_aniso_U_22
_atom_site_aniso_U_33
_atom_site_aniso_U_23
_atom_site_aniso_U_13
_atom_site_aniso_U_12
Cu 0.0292(7) 0.0292(7) 0.0222(8) -0.0038(3) 0.0038(3) 0.0125(7)
O1 0.022(3) 0.027(2) 0.020(3) -0.0045(12) -0.009(2) 0.0108(15)
O2 0.021(2) 0.017(2) 0.029(2) -0.0023(19) -0.0039(18) 0.0027(17)
O3 0.022(2) 0.020(2) 0.028(2) 0.0025(19) 0.0043(19) 0.0043(18)
O4 0.020(3) 0.042(3) 0.016(3) 0.0026(12) 0.005(2) 0.0098(16)
O5 0.020(2) 0.020(3) 0.015(2) -0.003(2) -0.0017(11) 0.0099(14)
O6 0.0180(19) 0.019(2) 0.0116(15) 0.0000(15) 0.0000(14) 0.0076(16)
O7 0.019(2) 0.013(3) 0.023(3) 0.000(2) -0.0002(11) 0.0067(13)
O8 0.020(3) 0.021(2) 0.017(2) 0.0017(11) 0.003(2) 0.0098(14)
O9 0.020(2) 0.0160(19) 0.0155(17) 0.0013(15) 0.0008(15) 0.0074(17)
O10 0.0159(19) 0.015(3) 0.023(3) 0.002(2) 0.0012(11) 0.0073(13)
O11 0.017(3) 0.019(2) 0.017(2) 0.0006(11) 0.001(2) 0.0085(14)
O12 0.021(2) 0.017(2) 0.0153(17) 0.0008(15) -0.0003(16) 0.0093(17)
O13 0.022(2) 0.022(2) 0.012(2) -0.0008(11) 0.0008(11) 0.013(3)
O14 0.014(3) 0.014(3) 0.017(4) 0.000 0.000 0.0068(13)
O15 0.0150(18) 0.012(2) 0.013(2) 0.0002(19) 0.0001(10) 0.0061(12)
O16 0.018(2) 0.011(2) 0.014(2) -0.0022(19) -0.0011(10) 0.0055(12)
O17 0.017(3) 0.017(3) 0.010(4) 0.000 0.000 0.0087(14)
O18 0.061(6) 0.061(6) 0.019(4) -0.008(2) 0.008(2) 0.044(7)
O19 0.035(4) 0.035(4) 0.024(4) -0.010(2) 0.010(2) 0.015(5)
O20 0.047(5) 0.047(5) 0.023(4) 0.003(3) -0.003(3) -0.001(5)
O21 0.038(4) 0.038(4) 0.038(5) -0.003(2) 0.003(2) 0.020(5)
P1 0.0088(8) 0.0088(8) 0.0098(12) 0.000 0.000 0.0044(4)
P2 0.0110(8) 0.0110(8) 0.0098(12) 0.000 0.000 0.0055(4)
W1 0.01534(19) 0.02287(18) 0.01291(17) -0.00123(6) -0.00246(12) 0.00767(10)
Mo1 0.01534(19) 0.02287(18) 0.01291(17) -0.00123(6) -0.00246(12) 0.00767(10)
W2 0.01407(11) 0.01231(11) 0.02135(12) -0.00039(8) -0.00224(8) 0.00436(8)
W3 0.01421(11) 0.01318(11) 0.02067(12) 0.00158(8) 0.00207(8) 0.00462(8)
W4 0.0155(3) 0.0251(3) 0.0124(2) 0.00129(9) 0.00258(17) 0.00775(14)
Mo4 0.0155(3) 0.0251(3) 0.0124(2) 0.00129(9) 0.00258(17) 0.00775(14)
O1W 0.058(10) 0.044(6) 0.125(16) 0.013(5) 0.027(9) 0.029(5)
O2W 0.051(5) 0.038(5) 0.037(5) -0.015(4) -0.007(2) 0.019(3)
O3W 0.043(5) 0.043(5) 0.030(5) -0.001(2) 0.001(2) 0.020(5)
O4W 0.058(18) 0.071(15) 0.50(9) -0.073(18) -0.15(4) 0.029(9)
O5W 0.44(11) 0.16(3) 1.8(4) 0.44(10) 0.9(2) 0.22(5)

loop_
_atom_type_symbol
_atom_type_description
_atom_type_scat_dispersion_real
_atom_type_scat_dispersion_imag
_atom_type_scat_source
Cu Cu 0.3201 1.2651 'International Tables Vol C Tables 4.2.6.8 and 6.1.1.4'
O O 0.0106 0.0060 'International Tables Vol C Tables 4.2.6.8 and 6.1.1.4'
P P 0.1023 0.0942 'International Tables Vol C Tables 4.2.6.8 and 6.1.1.4'
W W -0.8490 6.8722 'International Tables Vol C Tables 4.2.6.8 and 6.1.1.4'
Mo Mo -1.6832 0.6857 'International Tables Vol C Tables 4.2.6.8 and 6.1.1.4'
H H 0.0000 0.0000 'International Tables Vol C Tables 4.2.6.8 and 6.1.1.4'

loop_
_geom_angle_atom_site_label_1
_geom_angle_atom_site_label_2
_geom_angle_atom_site_label_3
_geom_angle
_geom_angle_site_symmetry_1
_geom_angle_site_symmetry_3
_geom_angle_publ_flag
O21 Cu O18 91.4(5) . . ?
O21 Cu O19 176.8(4) . . ?
O18 Cu O19 85.3(4) . . ?
O21 Cu O20 91.8(5) . . ?
O18 Cu O20 176.8(5) . . ?
O19 Cu O20 91.4(5) . . ?
O21 Cu O3 92.50(13) . . ?
O18 Cu O3 94.50(12) . . ?
O19 Cu O3 87.76(13) . . ?
O20 Cu O3 85.36(12) . . ?
O21 Cu O3 92.50(13) . 21_665 ?
O18 Cu O3 94.50(12) . 21_665 ?
O19 Cu O3 87.76(13) . 21_665 ?
O20 Cu O3 85.36(12) . 21_665 ?
O3 Cu O3 169.6(2) . 21_665 ?
W3 O3 Cu 161.4(3) . . ?
W1 O5 Mo1 122.1(3) . 2_775 ?
W1 O5 W1 122.1(3) . 2_775 ?
Mo1 O5 W1 0.00(3) 2_775 2_775 ?
W1 O6 W2 151.7(2) . . ?
W2 O7 W2 123.4(3) . 24 ?
W2 O8 W2 150.8(3) . 23_575 ?
W3 O9 W2 162.7(3) . . ?
W3 O10 W3 123.0(3) 24 . ?
W3 O11 W3 151.9(3) . 23_575 ?
W4 O12 W3 150.8(2) . . ?
W4 O13 Mo4 122.7(3) . 21_775 ?
W4 O13 W4 122.7(3) . 21_775 ?
Mo4 O13 W4 0.00(3) 21_775 21_775 ?
P1 O14 Mo1 124.3(2) . 2_775 ?
P1 O14 W1 124.3(2) . 2_775 ?
Mo1 O14 W1 0.000(16) 2_775 2_775 ?
P1 O14 W1 124.3(2) . . ?
Mo1 O14 W1 91.4(3) 2_775 . ?
W1 O14 W1 91.4(3) 2_775 . ?
P1 O14 Mo1 124.3(2) . 21_775 ?
Mo1 O14 Mo1 91.4(3) 2_775 21_775 ?
W1 O14 Mo1 91.4(3) 2_775 21_775 ?
W1 O14 Mo1 91.4(3) . 21_775 ?
P1 O14 W1 124.3(2) . 21_775 ?
Mo1 O14 W1 91.4(3) 2_775 21_775 ?
W1 O14 W1 91.4(3) 2_775 21_775 ?
W1 O14 W1 91.4(3) . 21_775 ?
Mo1 O14 W1 0.00(2) 21_775 21_775 ?
P1 O15 W2 128.06(17) . . ?
P1 O15 W2 128.06(17) . 24 ?
W2 O15 W2 90.34(19) . 24 ?
P2 O16 W3 128.13(16) . 24 ?
P2 O16 W3 128.13(16) . . ?
W3 O16 W3 90.7(2) 24 . ?
P2 O17 Mo4 124.38(18) . 2_775 ?
P2 O17 W4 124.38(18) . 2_775 ?
Mo4 O17 W4 0.00(2) 2_775 2_775 ?
P2 O17 Mo4 124.38(18) . 21_775 ?
Mo4 O17 Mo4 91.2(3) 2_775 21_775 ?
W4 O17 Mo4 91.2(3) 2_775 21_775 ?
P2 O17 W4 124.38(18) . 21_775 ?
Mo4 O17 W4 91.2(3) 2_775 21_775 ?
W4 O17 W4 91.2(3) 2_775 21_775 ?
Mo4 O17 W4 0.00(2) 21_775 21_775 ?
P2 O17 W4 124.38(18) . . ?
Mo4 O17 W4 91.2(3) 2_775 . ?
W4 O17 W4 91.2(3) 2_775 . ?
Mo4 O17 W4 91.2(3) 21_775 . ?
W4 O17 W4 91.2(3) 21_775 . ?
O15 P1 O15 111.9(2) 2_775 . ?
O15 P1 O15 111.9(2) 2_775 4_575 ?
O15 P1 O15 111.9(2) . 4_575 ?
O15 P1 O14 106.9(2) 2_775 . ?
O15 P1 O14 106.9(2) . . ?
O15 P1 O14 106.9(2) 4_575 . ?
O16 P2 O16 111.5(2) . 2_775 ?
O16 P2 O16 111.5(2) . 4_575 ?
O16 P2 O16 111.5(2) 2_775 4_575 ?
O16 P2 O17 107.3(2) . . ?
O16 P2 O17 107.3(2) 2_775 . ?
O16 P2 O17 107.3(2) 4_575 . ?
O1 W1 O6 104.4(2) . . ?
O1 W1 O6 104.4(2) . 23_575 ?
O6 W1 O6 86.1(3) . 23_575 ?
O1 W1 O5 98.6(2) . . ?
O6 W1 O5 88.9(2) . . ?
O6 W1 O5 157.0(2) 23_575 . ?
O1 W1 O5 98.6(2) . 4_575 ?
O6 W1 O5 157.0(2) . 4_575 ?
O6 W1 O5 88.9(2) 23_575 4_575 ?
O5 W1 O5 87.1(4) . 4_575 ?
O1 W1 O14 168.5(3) . . ?
O6 W1 O14 83.90(19) . . ?
O6 W1 O14 83.90(19) 23_575 . ?
O5 W1 O14 73.3(2) . . ?
O5 W1 O14 73.3(2) 4_575 . ?
O2 W2 O7 102.4(2) . . ?
O2 W2 O8 100.8(3) . . ?
O7 W2 O8 156.8(3) . . ?
O2 W2 O6 98.2(2) . . ?
O7 W2 O6 90.9(2) . . ?
O8 W2 O6 86.6(2) . . ?
O2 W2 O9 98.8(2) . . ?
O7 W2 O9 88.3(2) . . ?
O8 W2 O9 87.3(2) . . ?
O6 W2 O9 162.70(18) . . ?
O2 W2 O15 175.4(2) . . ?
O7 W2 O15 73.10(19) . . ?
O8 W2 O15 83.7(2) . . ?
O6 W2 O15 81.20(18) . . ?
O9 W2 O15 82.04(18) . . ?
O3 W3 O9 99.2(2) . . ?
O3 W3 O11 102.1(2) . . ?
O9 W3 O11 89.2(2) . . ?
O3 W3 O10 99.7(2) . . ?
O9 W3 O10 89.9(2) . . ?
O11 W3 O10 158.0(2) . . ?
O3 W3 O12 97.2(2) . . ?
O9 W3 O12 163.54(18) . . ?
O11 W3 O12 85.5(2) . . ?
O10 W3 O12 89.3(2) . . ?
O3 W3 O16 172.6(2) . . ?
O9 W3 O16 82.46(18) . . ?
O11 W3 O16 85.0(2) . . ?
O10 W3 O16 73.02(18) . . ?
O12 W3 O16 81.58(18) . . ?
O4 W4 O12 103.6(2) . . ?
O4 W4 O12 103.6(2) . 23_575 ?
O12 W4 O12 86.2(3) . 23_575 ?
O4 W4 O13 99.1(2) . 2_775 ?
O12 W4 O13 88.9(2) . 2_775 ?
O12 W4 O13 157.4(2) 23_575 2_775 ?
O4 W4 O13 99.1(2) . . ?
O12 W4 O13 157.4(2) . . ?
O12 W4 O13 88.9(2) 23_575 . ?
O13 W4 O13 87.1(4) 2_775 . ?
O4 W4 O17 168.9(3) . . ?
O12 W4 O17 84.47(19) . . ?
O12 W4 O17 84.47(19) 23_575 . ?
O13 W4 O17 73.0(2) 2_775 . ?
O13 W4 O17 73.0(2) . . ?

loop_
_geom_bond_atom_site_label_1
_geom_bond_atom_site_label_2
_geom_bond_distance
_geom_bond_site_symmetry_2
_geom_bond_publ_flag
Cu O21 1.943(11) . ?
Cu O18 1.948(10) . ?
Cu O19 1.961(10) . ?
Cu O20 1.974(10) . ?
Cu O3 2.421(5) . ?
Cu O3 2.421(5) 21_665 ?
O1 W1 1.695(6) . ?
O2 W2 1.704(4) . ?
O3 W3 1.714(5) . ?
O4 W4 1.683(6) . ?
O5 W1 1.931(3) . ?
O5 Mo1 1.931(3) 2_775 ?
O5 W1 1.931(3) 2_775 ?
O6 W1 1.891(4) . ?
O6 W2 1.911(4) . ?
O7 W2 1.902(3) . ?
O7 W2 1.902(3) 24 ?
O8 W2 1.9000(15) . ?
O8 W2 1.9000(15) 23_575 ?
O9 W3 1.877(4) . ?
O9 W2 1.925(4) . ?
O10 W3 1.913(3) 24 ?
O10 W3 1.913(3) . ?
O11 W3 1.8969(15) . ?
O11 W3 1.8969(15) 23_575 ?
O12 W4 1.894(4) . ?
O12 W3 1.944(4) . ?
O13 W4 1.937(3) . ?
O13 Mo4 1.937(3) 21_775 ?
O13 W4 1.937(3) 21_775 ?
O14 P1 1.593(10) . ?
O14 Mo1 2.362(6) 2_775 ?
O14 W1 2.362(6) 2_775 ?
O14 W1 2.362(6) . ?
O14 Mo1 2.362(6) 21_775 ?
O14 W1 2.362(6) 21_775 ?
O15 P1 1.528(6) . ?
O15 W2 2.362(4) . ?
O15 W2 2.362(4) 24 ?
O16 P2 1.536(6) . ?
O16 W3 2.363(4) 24 ?
O16 W3 2.363(4) . ?
O17 P2 1.576(10) . ?
O17 Mo4 2.378(5) 2_775 ?
O17 W4 2.378(5) 2_775 ?
O17 Mo4 2.378(5) 21_775 ?
O17 W4 2.378(5) 21_775 ?
O17 W4 2.378(5) . ?
P1 O15 1.528(6) 2_775 ?
P1 O15 1.528(6) 4_575 ?
P2 O16 1.536(6) 2_775 ?
P2 O16 1.536(6) 4_575 ?
W1 O6 1.891(4) 23_575 ?
W1 O5 1.931(3) 4_575 ?
W4 O12 1.894(4) 23_575 ?
W4 O13 1.937(3) 2_775 ?
O4W O5W 3.22(16) . ?
